data_7035676
loop_
_publ_author_name
'Konieczka, Szymon Z.'
'Drisch, Michael'
'Edkins, Katharina'
'Hailmann, Michael'
'Finze, Maik'

_publ_section_title
;
 Polyfluorinated carba-closo-dodecaboranes with amino and ammonio
 substituents bonded to boron.
;
_journal_issue 45
_journal_name_full 'Dalton transactions (Cambridge, England : 2003)'
_journal_page_first 19576
_journal_page_last 19586
_journal_paper_doi 10.1039/c5dt02055g
_journal_volume 44
_journal_year 2015
_chemical_formula_sum 'C4 H19 B11 F N O'
_chemical_formula_weight 235.11
_chemical_name_systematic
;
 ?
;
_space_group_crystal_system monoclinic
_space_group_IT_number 14
_space_group_name_Hall '-P 2ybc'
_space_group_name_H-M_alt 'P 1 21/c 1'
_symmetry_space_group_name_Hall '-P 2ybc'
_symmetry_space_group_name_H-M 'P 1 21/c 1'
_atom_sites_solution_hydrogens mixed
_audit_creation_method SHELXL-2013
_audit_update_record
;
2015-05-19 deposited with the CCDC.
2015-07-07 downloaded from the CCDC.
;
_cell_angle_alpha 90
_cell_angle_beta 96.499(2)
_cell_angle_gamma 90
_cell_formula_units_Z 4
_cell_length_a 9.8577(8)
_cell_length_b 10.3265(8)
_cell_length_c 13.5715(11)
_cell_measurement_reflns_used 7036
_cell_measurement_temperature 100(2)
_cell_measurement_theta_max 26.067
_cell_measurement_theta_min 2.4845
_cell_volume 1372.64(19)
_computing_cell_refinement 'Saint+ ver. 8.34A (Bruker AXS)'
_computing_data_collection 'APEX2 ver. 2014.9 (Bruker AXS)'
_computing_data_reduction 'Saint+ ver. 8.34A (Bruker AXS)'
_computing_molecular_graphics 'XP ver. 5.1 (Bruker AXS, 1998)'
_computing_publication_material 'SHELXL-97 (Sheldrick, 2008)'
_computing_structure_refinement 'SHELXL-2013 (Sheldrick, 2013)'
_computing_structure_solution 'SHELXS-97 (Sheldrick, 2008)'
_diffrn_ambient_temperature 100(2)
_diffrn_measured_fraction_theta_full 1.000
_diffrn_measured_fraction_theta_max 0.999
_diffrn_measurement_device_type 'Bruker X8-APEX II'
_diffrn_measurement_method '\f and \w scans'
_diffrn_radiation_monochromator helios
_diffrn_radiation_type MoK\a
_diffrn_radiation_wavelength 0.71073
_diffrn_reflns_av_R_equivalents 0.0351
_diffrn_reflns_av_unetI/netI 0.0245
_diffrn_reflns_laue_measured_fraction_full 1.000
_diffrn_reflns_laue_measured_fraction_max 0.999
_diffrn_reflns_limit_h_max 12
_diffrn_reflns_limit_h_min -9
_diffrn_reflns_limit_k_max 12
_diffrn_reflns_limit_k_min -12
_diffrn_reflns_limit_l_max 16
_diffrn_reflns_limit_l_min -16
_diffrn_reflns_number 14304
_diffrn_reflns_point_group_measured_fraction_full 1.000
_diffrn_reflns_point_group_measured_fraction_max 0.999
_diffrn_reflns_theta_full 25.242
_diffrn_reflns_theta_max 26.087
_diffrn_reflns_theta_min 2.079
_diffrn_source 'fine-focus sealed tube'
_exptl_absorpt_coefficient_mu 0.068
_exptl_absorpt_correction_T_max 0.7453
_exptl_absorpt_correction_T_min 0.6516
_exptl_absorpt_correction_type analytical
_exptl_absorpt_process_details 'Sadabs 2012/1 (Bruker 2012)'
_exptl_crystal_colour colourless
_exptl_crystal_density_diffrn 1.138
_exptl_crystal_density_method 'not measured'
_exptl_crystal_description block
_exptl_crystal_F_000 488
_exptl_crystal_size_max 0.20
_exptl_crystal_size_mid 0.14
_exptl_crystal_size_min 0.13
_refine_diff_density_max 0.322
_refine_diff_density_min -0.197
_refine_diff_density_rms 0.048
_refine_ls_extinction_method none
_refine_ls_goodness_of_fit_ref 1.073
_refine_ls_hydrogen_treatment mixed
_refine_ls_matrix_type full
_refine_ls_number_parameters 217
_refine_ls_number_reflns 2726
_refine_ls_number_restraints 0
_refine_ls_restrained_S_all 1.073
_refine_ls_R_factor_all 0.0468
_refine_ls_R_factor_gt 0.0405
_refine_ls_shift/su_max 0.000
_refine_ls_shift/su_mean 0.000
_refine_ls_structure_factor_coef Fsqd
_refine_ls_weighting_details 'w=1/[\s^2^(Fo^2^)+(0.0815P)^2^+0.2877P] where P=(Fo^2^+2Fc^2^)/3'
_refine_ls_weighting_scheme calc
_refine_ls_wR_factor_gt 0.1192
_refine_ls_wR_factor_ref 0.1249
_reflns_Friedel_coverage 0.000
_reflns_number_gt 2385
_reflns_number_total 2726
_reflns_threshold_expression 'I > 2\s(I)'
_cod_data_source_file c5dt02055g2.cif
_cod_data_source_block 7H3N12FCB11H10
_cod_depositor_comments 'Adding full bibliography for 7035673--7035677.cif.'
_cod_database_code 7035676
_shelx_space_group_comment
;
The symmetry employed for this shelxl refinement is uniquely defined
by the following loop, which should always be used as a source of
symmetry information in preference to the above space-group names.
They are only intended as comments.
;
_shelxl_version_number 2013-4

loop_
_space_group_symop_operation_xyz
'x, y, z'
'-x, y+1/2, -z+1/2'
'-x, -y, -z'
'x, -y-1/2, z-1/2'

loop_
_atom_site_label
_atom_site_type_symbol
_atom_site_fract_x
_atom_site_fract_y
_atom_site_fract_z
_atom_site_U_iso_or_equiv
_atom_site_adp_type
_atom_site_occupancy
_atom_site_site_symmetry_order
_atom_site_calc_flag
_atom_site_refinement_flags_posn
_atom_site_refinement_flags_adp
C1 C 0.91410(13) 0.27934(12) 0.26834(9) 0.0203(3) Uani 1 1 d . .
H1 H 1.0093(17) 0.2987(15) 0.2742(11) 0.024(4) Uiso 1 1 d . .
B2 B 0.83112(14) 0.30846(13) 0.36973(10) 0.0186(3) Uani 1 1 d . .
H2 H 0.8843(17) 0.3524(16) 0.4366(13) 0.032(4) Uiso 1 1 d . .
B3 B 0.79792(13) 0.40206(13) 0.25867(10) 0.0165(3) Uani 1 1 d . .
H3 H 0.8321(16) 0.5012(16) 0.2594(11) 0.029(4) Uiso 1 1 d . .
B4 B 0.81765(13) 0.29977(13) 0.15625(10) 0.0175(3) Uani 1 1 d . .
H4 H 0.8682(17) 0.3383(16) 0.0950(12) 0.033(4) Uiso 1 1 d . .
B5 B 0.86243(14) 0.14235(14) 0.20339(10) 0.0201(3) Uani 1 1 d . .
H5 H 0.9412(14) 0.0872(14) 0.1728(11) 0.021(4) Uiso 1 1 d . .
B6 B 0.87063(15) 0.14775(14) 0.33551(11) 0.0213(3) Uani 1 1 d . .
H6 H 0.9512(17) 0.0959(16) 0.3811(13) 0.035(4) Uiso 1 1 d . .
B7 B 0.66241(13) 0.34084(12) 0.31879(9) 0.0138(3) Uani 1 1 d . .
N1 N 0.56904(11) 0.43229(10) 0.37103(8) 0.0164(2) Uani 1 1 d . .
H1A H 0.6121(16) 0.4823(16) 0.4184(13) 0.030(4) Uiso 1 1 d . .
H1B H 0.5262(19) 0.4854(18) 0.3264(14) 0.040(5) Uiso 1 1 d . .
H1C H 0.5014(16) 0.3948(15) 0.4014(12) 0.026(4) Uiso 1 1 d . .
B8 B 0.65219(13) 0.33694(12) 0.18687(9) 0.0140(3) Uani 1 1 d . .
H8 H 0.5801(15) 0.3969(14) 0.1415(11) 0.021(3) Uiso 1 1 d . .
B9 B 0.69319(13) 0.17614(12) 0.15259(10) 0.0156(3) Uani 1 1 d . .
H9 H 0.6518(15) 0.1348(15) 0.0836(12) 0.025(4) Uiso 1 1 d . .
B10 B 0.72544(14) 0.08177(13) 0.26369(10) 0.0181(3) Uani 1 1 d . .
H10 H 0.6997(14) -0.0260(13) 0.2667(10) 0.015(3) Uiso 1 1 d . .
B11 B 0.70536(14) 0.18451(12) 0.36727(10) 0.0168(3) Uani 1 1 d . .
H11 H 0.6622(13) 0.1467(12) 0.4368(10) 0.010(3) Uiso 1 1 d . .
B12 B 0.59564(13) 0.20219(12) 0.25333(9) 0.0140(3) Uani 1 1 d . .
F1 F 0.45812(7) 0.17112(7) 0.24734(5) 0.0201(2) Uani 1 1 d . .
O1 O 0.35415(9) 0.35985(8) 0.48968(7) 0.0231(2) Uani 1 1 d . .
C2 C 0.28651(12) 0.26454(11) 0.50588(9) 0.0179(3) Uani 1 1 d . .
C3 C 0.30782(16) 0.13793(13) 0.45799(12) 0.0329(4) Uani 1 1 d . .
H3A H 0.2247 0.1117 0.4194 0.049 Uiso 1 1 calc R U
H3B H 0.3336 0.0741 0.5081 0.049 Uiso 1 1 calc R U
H3C H 0.3789 0.1462 0.4156 0.049 Uiso 1 1 calc R U
C4 C 0.18010(14) 0.27015(13) 0.57585(11) 0.0282(3) Uani 1 1 d . .
H4A H 0.1628 0.3588 0.5916 0.042 Uiso 1 1 calc R U
H4B H 0.2117 0.2241 0.6355 0.042 Uiso 1 1 calc R U
H4C H 0.0974 0.2311 0.5454 0.042 Uiso 1 1 calc R U

loop_
_atom_site_aniso_label
_atom_site_aniso_U_11
_atom_site_aniso_U_22
_atom_site_aniso_U_33
_atom_site_aniso_U_23
_atom_site_aniso_U_13
_atom_site_aniso_U_12
C1 0.0154(6) 0.0241(6) 0.0210(6) -0.0012(5) 0.0011(5) 0.0004(5)
B2 0.0192(7) 0.0207(7) 0.0153(6) -0.0001(5) -0.0009(5) 0.0005(5)
B3 0.0165(6) 0.0171(6) 0.0161(6) -0.0006(5) 0.0029(5) -0.0017(5)
B4 0.0162(7) 0.0197(7) 0.0170(6) -0.0009(5) 0.0033(5) -0.0007(5)
B5 0.0189(7) 0.0208(7) 0.0209(7) -0.0018(5) 0.0035(5) 0.0045(5)
B6 0.0211(7) 0.0219(7) 0.0205(7) 0.0025(5) -0.0001(5) 0.0062(5)
B7 0.0174(6) 0.0114(6) 0.0127(6) 0.0001(4) 0.0020(5) 0.0001(5)
N1 0.0221(5) 0.0122(5) 0.0155(5) -0.0001(4) 0.0043(4) 0.0012(4)
B8 0.0162(6) 0.0132(6) 0.0126(6) 0.0004(4) 0.0021(5) -0.0004(5)
B9 0.0172(7) 0.0149(6) 0.0149(6) -0.0014(5) 0.0031(5) 0.0014(5)
B10 0.0217(7) 0.0141(6) 0.0187(7) 0.0001(5) 0.0030(5) 0.0041(5)
B11 0.0210(7) 0.0134(6) 0.0158(6) 0.0014(5) 0.0017(5) 0.0019(5)
B12 0.0170(7) 0.0104(6) 0.0148(6) -0.0003(4) 0.0029(5) 0.0011(4)
F1 0.0193(4) 0.0180(4) 0.0237(4) -0.0022(3) 0.0048(3) -0.0030(3)
O1 0.0259(5) 0.0154(4) 0.0295(5) -0.0043(3) 0.0094(4) -0.0040(3)
C2 0.0178(6) 0.0177(6) 0.0179(6) -0.0015(4) 0.0009(5) -0.0001(4)
C3 0.0431(9) 0.0183(7) 0.0407(8) -0.0087(6) 0.0198(7) -0.0069(6)
C4 0.0263(7) 0.0277(7) 0.0327(7) -0.0071(6) 0.0123(6) -0.0053(5)

loop_
_atom_type_symbol
_atom_type_description
_atom_type_scat_dispersion_real
_atom_type_scat_dispersion_imag
_atom_type_scat_source
C C 0.0033 0.0016 'International Tables Vol C Tables 4.2.6.8 and 6.1.1.4'
H H 0.0000 0.0000 'International Tables Vol C Tables 4.2.6.8 and 6.1.1.4'
B B 0.0013 0.0007 'International Tables Vol C Tables 4.2.6.8 and 6.1.1.4'
N N 0.0061 0.0033 'International Tables Vol C Tables 4.2.6.8 and 6.1.1.4'
O O 0.0106 0.0060 'International Tables Vol C Tables 4.2.6.8 and 6.1.1.4'
F F 0.0171 0.0103 'International Tables Vol C Tables 4.2.6.8 and 6.1.1.4'

loop_
_geom_angle_atom_site_label_1
_geom_angle_atom_site_label_2
_geom_angle_atom_site_label_3
_geom_angle
B3 C1 B2 63.33(8)
B3 C1 B4 62.56(8)
B2 C1 B4 115.22(9)
B3 C1 B5 114.62(10)
B2 C1 B5 114.77(10)
B4 C1 B5 62.75(8)
B3 C1 B6 115.07(9)
B2 C1 B6 62.61(8)
B4 C1 B6 114.96(10)
B5 C1 B6 62.76(8)
B3 C1 H1 119.8(9)
B2 C1 H1 116.9(9)
B4 C1 H1 119.3(9)
B5 C1 H1 116.6(9)
B6 C1 H1 115.1(9)
C1 B2 B7 103.58(9)
C1 B2 B6 59.03(8)
B7 B2 B6 107.46(9)
C1 B2 B11 104.76(9)
B7 B2 B11 60.25(7)
B6 B2 B11 59.77(8)
C1 B2 B3 58.28(7)
B7 B2 B3 59.45(7)
B6 B2 B3 107.98(9)
B11 B2 B3 108.19(9)
C1 B2 H2 120.9(9)
B7 B2 H2 126.2(9)
B6 B2 H2 120.4(9)
B11 B2 H2 125.5(9)
B3 B2 H2 120.0(9)
C1 B3 B7 103.65(9)
C1 B3 B4 59.00(7)
B7 B3 B4 107.80(9)
C1 B3 B8 104.82(9)
B7 B3 B8 60.56(7)
B4 B3 B8 59.85(7)
C1 B3 B2 58.39(7)
B7 B3 B2 59.43(7)
B4 B3 B2 108.21(9)
B8 B3 B2 108.50(9)
C1 B3 H3 120.0(8)
B7 B3 H3 126.1(8)
B4 B3 H3 120.8(8)
B8 B3 H3 126.7(8)
B2 B3 H3 118.6(8)
C1 B4 B9 104.46(9)
C1 B4 B8 104.58(9)
B9 B4 B8 60.54(7)
C1 B4 B3 58.44(7)
B9 B4 B3 108.35(9)
B8 B4 B3 60.09(7)
C1 B4 B5 58.63(7)
B9 B4 B5 59.65(7)
B8 B4 B5 108.09(9)
B3 B4 B5 107.83(9)
C1 B4 H4 117.8(9)
B9 B4 H4 128.1(9)
B8 B4 H4 127.7(9)
B3 B4 H4 118.7(9)
B5 B4 H4 119.3(9)
C1 B5 B9 104.50(9)
C1 B5 B10 104.58(9)
B9 B5 B10 60.93(8)
C1 B5 B4 58.62(7)
B9 B5 B4 59.71(7)
B10 B5 B4 108.48(9)
C1 B5 B6 58.73(8)
B9 B5 B6 108.60(9)
B10 B5 B6 59.83(8)
B4 B5 B6 108.22(9)
C1 B5 H5 116.5(8)
B9 B5 H5 129.9(8)
B10 B5 H5 127.5(8)
B4 B5 H5 120.0(8)
B6 B5 H5 116.6(8)
C1 B6 B11 104.54(9)
C1 B6 B10 104.27(9)
B11 B6 B10 60.62(8)
C1 B6 B2 58.36(7)
B11 B6 B2 60.15(8)
B10 B6 B2 108.36(9)
C1 B6 B5 58.51(8)
B11 B6 B5 108.19(9)
B10 B6 B5 59.64(8)
B2 B6 B5 107.75(9)
C1 B6 H6 118.7(9)
B11 B6 H6 126.7(9)
B10 B6 H6 127.9(9)
B2 B6 H6 118.5(9)
B5 B6 H6 120.1(9)
N1 B7 B2 121.42(10)
N1 B7 B3 121.05(9)
B2 B7 B3 61.12(8)
N1 B7 B12 121.13(10)
B2 B7 B12 108.93(9)
B3 B7 B12 108.44(9)
N1 B7 B11 120.98(10)
B2 B7 B11 60.43(7)
B3 B7 B11 109.67(9)
B12 B7 B11 60.71(7)
N1 B7 B8 120.38(9)
B2 B7 B8 109.51(9)
B3 B7 B8 60.13(7)
B12 B7 B8 60.17(7)
B11 B7 B8 109.61(8)
B7 N1 H1A 115.1(10)
B7 N1 H1B 109.0(12)
H1A N1 H1B 106.5(16)
B7 N1 H1C 117.0(10)
H1A N1 H1C 103.4(14)
H1B N1 H1C 104.8(15)
B4 B8 B3 60.06(7)
B4 B8 B12 107.39(9)
B3 B8 B12 107.35(9)
B4 B8 B7 106.97(9)
B3 B8 B7 59.31(7)
B12 B8 B7 59.63(7)
B4 B8 B9 59.65(7)
B3 B8 B9 107.63(9)
B12 B8 B9 59.86(7)
B7 B8 B9 107.13(9)
B4 B8 H8 123.6(8)
B3 B8 H8 122.3(8)
B12 B8 H8 120.9(8)
B7 B8 H8 121.2(8)
B9 B8 H8 122.6(8)
B5 B9 B4 60.64(8)
B5 B9 B12 107.38(9)
B4 B9 B12 107.64(9)
B5 B9 B8 108.30(9)
B4 B9 B8 59.81(7)
B12 B9 B8 60.03(7)
B5 B9 B10 59.65(8)
B4 B9 B10 108.21(9)
B12 B9 B10 59.72(7)
B8 B9 B10 108.09(9)
B5 B9 H9 120.9(8)
B4 B9 H9 120.6(8)
B12 B9 H9 123.2(8)
B8 B9 H9 121.8(8)
B10 B9 H9 122.2(8)
B5 B10 B6 60.53(8)
B5 B10 B12 107.21(9)
B6 B10 B12 107.66(9)
B5 B10 B11 108.15(9)
B6 B10 B11 59.66(8)
B12 B10 B11 60.34(7)
B5 B10 B9 59.42(7)
B6 B10 B9 107.97(9)
B12 B10 B9 59.74(7)
B11 B10 B9 108.26(9)
B5 B10 H10 123.0(7)
B6 B10 H10 121.5(7)
B12 B10 H10 121.5(7)
B11 B10 H10 120.3(7)
B9 B10 H10 122.7(7)
B6 B11 B7 106.95(9)
B6 B11 B2 60.08(8)
B7 B11 B2 59.31(7)
B6 B11 B10 59.72(8)
B7 B11 B10 106.90(9)
B2 B11 B10 107.60(9)
B6 B11 B12 107.06(9)
B7 B11 B12 59.52(7)
B2 B11 B12 107.09(9)
B10 B11 B12 59.51(7)
B6 B11 H11 124.3(6)
B7 B11 H11 121.3(6)
B2 B11 H11 123.5(6)
B10 B11 H11 121.9(6)
B12 B11 H11 120.0(6)
F1 B12 B7 121.44(9)
F1 B12 B10 122.19(9)
B7 B12 B10 107.59(9)
F1 B12 B9 122.00(10)
B7 B12 B9 107.76(9)
B10 B12 B9 60.55(7)
F1 B12 B8 120.72(9)
B7 B12 B8 60.20(7)
B10 B12 B8 108.82(9)
B9 B12 B8 60.11(7)
F1 B12 B11 121.15(9)
B7 B12 B11 59.76(7)
B10 B12 B11 60.15(7)
B9 B12 B11 108.76(9)
B8 B12 B11 108.86(9)
O1 C2 C3 121.52(11)
O1 C2 C4 121.31(11)
C3 C2 C4 117.17(11)
C2 C3 H3A 109.5
C2 C3 H3B 109.5
H3A C3 H3B 109.5
C2 C3 H3C 109.5
H3A C3 H3C 109.5
H3B C3 H3C 109.5
C2 C4 H4A 109.5
C2 C4 H4B 109.5
H4A C4 H4B 109.5
C2 C4 H4C 109.5
H4A C4 H4C 109.5
H4B C4 H4C 109.5

loop_
_geom_bond_atom_site_label_1
_geom_bond_atom_site_label_2
_geom_bond_distance
C1 B3 1.7032(18)
C1 B2 1.7052(18)
C1 B4 1.7132(18)
C1 B5 1.7134(19)
C1 B6 1.7174(19)
C1 H1 0.954(16)
B2 B7 1.7594(19)
B2 B6 1.778(2)
B2 B11 1.7795(19)
B2 B3 1.7894(19)
B2 H2 1.094(17)
B3 B7 1.7597(18)
B3 B4 1.7739(18)
B3 B8 1.7745(18)
B3 H3 1.078(17)
B4 B9 1.7674(18)
B4 B8 1.7703(18)
B4 B5 1.7840(19)
B4 H4 1.091(17)
B5 B9 1.7664(19)
B5 B10 1.7705(19)
B5 B6 1.787(2)
B5 H5 1.083(15)
B6 B11 1.7729(19)
B6 B10 1.774(2)
B6 H6 1.091(17)
B7 N1 1.5458(15)
B7 B12 1.7720(18)
B7 B11 1.7763(17)
B7 B8 1.7821(17)
N1 H1A 0.894(18)
N1 H1B 0.89(2)
N1 H1C 0.909(17)
B8 B12 1.7816(17)
B8 B9 1.7831(18)
B8 H8 1.081(15)
B9 B12 1.7787(17)
B9 B10 1.7933(19)
B9 H9 1.067(16)
B10 B12 1.7784(18)
B10 B11 1.7899(18)
B10 H10 1.143(14)
B11 B12 1.7932(18)
B11 H11 1.147(13)
B12 F1 1.3865(15)
O1 C2 1.2227(15)
C2 C3 1.4855(17)
C2 C4 1.4936(17)
C3 H3A 0.9600
C3 H3B 0.9600
C3 H3C 0.9600
C4 H4A 0.9600
C4 H4B 0.9600
C4 H4C 0.9600
